data_2210932
loop_
_publ_author_name
'Zhang, Shu-Hua'

_publ_section_title
Poly[[\m~3~-2-[(2-pyridylmethylene)amino]ethanesulfonato-\k^5^<i>N</i>,<i>N</i>':<i>O</i>:<i>O</i>':<i>O</i>'']sodium(I)]
_journal_coeditor_code CI2187
_journal_issue 11
_journal_name_full 'Acta Crystallographica Section E'
_journal_page_first m3062
_journal_page_last m3064
_journal_paper_doi 10.1107/S1600536806043352
_journal_volume 62
_journal_year 2006
_chemical_formula_iupac '[Na (C8 H9 N2 O3 S)]'
_chemical_formula_moiety 'C8 H9 N2 Na O3 S'
_chemical_formula_sum 'C8 H9 N2 Na O3 S'
_chemical_formula_weight 236.23
_chemical_name_systematic
;
Poly[[\m~3~-2-[(2-Pyridylmethylene)amino]ethanesulfonato-
\k^5^N,N':O:O':O'']sodium(I)]
;
_space_group_IT_number 14
_symmetry_cell_setting monoclinic
_symmetry_space_group_name_Hall '-P 2ybc'
_symmetry_space_group_name_H-M 'P 1 21/c 1'
_atom_sites_solution_hydrogens geom
_atom_sites_solution_primary direct
_atom_sites_solution_secondary difmap
_audit_creation_method SHELXL97
_cell_angle_alpha 90.00
_cell_angle_beta 98.198(2)
_cell_angle_gamma 90.00
_cell_formula_units_Z 4
_cell_length_a 10.3001(14)
_cell_length_b 10.1413(14)
_cell_length_c 9.6613(13)
_cell_measurement_reflns_used 2068
_cell_measurement_temperature 293(2)
_cell_measurement_theta_max 26.49
_cell_measurement_theta_min 2.00
_cell_volume 998.9(2)
_computing_cell_refinement 'SAINT (Bruker, 2004)'
_computing_data_collection 'SMART (Bruker, 2004)'
_computing_data_reduction SAINT
_computing_molecular_graphics 'SHELXTL (Sheldrick, 1997b)'
_computing_publication_material SHELXTL
_computing_structure_refinement 'SHELXL97 (Sheldrick, 1997a)'
_computing_structure_solution 'SHELXS97 (Sheldrick, 1997a)'
_diffrn_ambient_temperature 293(2)
_diffrn_measured_fraction_theta_full 0.996
_diffrn_measured_fraction_theta_max 0.996
_diffrn_measurement_device_type 'Bruker APEXII area-detector'
_diffrn_measurement_method '\f and \w'
_diffrn_radiation_monochromator graphite
_diffrn_radiation_source 'fine-focus sealed tube'
_diffrn_radiation_type MoK\a
_diffrn_radiation_wavelength 0.71073
_diffrn_reflns_av_R_equivalents 0.1005
_diffrn_reflns_av_sigmaI/netI 0.0669
_diffrn_reflns_limit_h_max 5
_diffrn_reflns_limit_h_min -12
_diffrn_reflns_limit_k_max 12
_diffrn_reflns_limit_k_min -12
_diffrn_reflns_limit_l_max 12
_diffrn_reflns_limit_l_min -11
_diffrn_reflns_number 5474
_diffrn_reflns_theta_full 26.49
_diffrn_reflns_theta_max 26.49
_diffrn_reflns_theta_min 2.00
_diffrn_standards_number 0
_exptl_absorpt_coefficient_mu 0.353
_exptl_absorpt_correction_T_max 0.978
_exptl_absorpt_correction_T_min 0.956
_exptl_absorpt_correction_type multi-scan
_exptl_absorpt_process_details '(SADABS; Sheldrick, 1996)'
_exptl_crystal_colour yellow
_exptl_crystal_density_diffrn 1.571
_exptl_crystal_density_method 'not measured'
_exptl_crystal_description Block
_exptl_crystal_F_000 488
_exptl_crystal_size_max 0.13
_exptl_crystal_size_mid 0.10
_exptl_crystal_size_min 0.08
_refine_diff_density_max 0.445
_refine_diff_density_min -0.540
_refine_ls_extinction_method none
_refine_ls_goodness_of_fit_ref 1.053
_refine_ls_hydrogen_treatment constr
_refine_ls_matrix_type full
_refine_ls_number_parameters 136
_refine_ls_number_reflns 2062
_refine_ls_number_restraints 0
_refine_ls_restrained_S_all 1.053
_refine_ls_R_factor_all 0.0454
_refine_ls_R_factor_gt 0.0434
_refine_ls_shift/su_max 0.001
_refine_ls_shift/su_mean 0.000
_refine_ls_structure_factor_coef Fsqd
_refine_ls_weighting_details 'calc w = 1/[\s^2^(Fo^2^)+(0.0653P)^2^+0.2404P] where P=(Fo^2^+2Fc^2^)/3'
_refine_ls_weighting_scheme calc
_refine_ls_wR_factor_gt 0.1148
_refine_ls_wR_factor_ref 0.1170
_reflns_number_gt 1921
_reflns_number_total 2062
_reflns_threshold_expression I>2\s(I)
_cod_data_source_file ci2187.cif
_cod_data_source_block I
_cod_original_sg_symbol_H-M 'P 21/c'
_cod_database_code 2210932
_cod_database_fobs_code 2210932

loop_
_symmetry_equiv_pos_as_xyz
'x, y, z'
'-x, y+1/2, -z+1/2'
'-x, -y, -z'
'x, -y-1/2, z-1/2'

loop_
_atom_site_type_symbol
_atom_site_label
_atom_site_fract_x
_atom_site_fract_y
_atom_site_fract_z
_atom_site_U_iso_or_equiv
_atom_site_adp_type
_atom_site_calc_flag
_atom_site_refinement_flags
_atom_site_occupancy
C C1 0.4797(2) 0.4958(2) 0.6908(2) 0.0426(5) Uani d . 1
H H1 0.4471 0.5504 0.6165 0.051 Uiso calc R 1
C C2 0.6110(2) 0.4629(2) 0.7069(2) 0.0461(5) Uani d . 1
H H2 0.6648 0.4937 0.6444 0.055 Uiso calc R 1
C C3 0.66075(19) 0.3837(2) 0.8172(2) 0.0473(5) Uani d . 1
H H3 0.7489 0.3600 0.8306 0.057 Uiso calc R 1
C C4 0.57776(19) 0.3399(2) 0.9080(2) 0.0405(5) Uani d . 1
H H4 0.6093 0.2874 0.9843 0.049 Uiso calc R 1
C C5 0.44642(16) 0.37564(17) 0.88291(18) 0.0321(4) Uani d . 1
C C6 0.35470(19) 0.32853(18) 0.9772(2) 0.0365(4) Uani d . 1
H H6 0.3864 0.2745 1.0522 0.044 Uiso calc R 1
C C7 0.15162(19) 0.3073(2) 1.05561(19) 0.0385(4) Uani d . 1
H H7A 0.1118 0.3790 1.1009 0.046 Uiso calc R 1
H H7B 0.2033 0.2546 1.1271 0.046 Uiso calc R 1
C C8 0.04581(17) 0.22261(18) 0.97251(17) 0.0318(4) Uani d . 1
H H8A 0.0864 0.1438 0.9412 0.038 Uiso calc R 1
H H8B 0.0078 0.2711 0.8901 0.038 Uiso calc R 1
N N1 0.39663(15) 0.45371(17) 0.77558(16) 0.0360(4) Uani d . 1
N N2 0.23508(15) 0.35954(16) 0.95851(16) 0.0344(3) Uani d . 1
Na Na1 0.16606(6) 0.52184(7) 0.75924(6) 0.0299(2) Uani d . 1
O O1 -0.02427(12) 0.09104(13) 1.18190(12) 0.0346(3) Uani d . 1
O O2 -0.13476(14) 0.29554(14) 1.11748(14) 0.0387(3) Uani d . 1
O O3 -0.17606(12) 0.10502(13) 0.96751(12) 0.0338(3) Uani d . 1
S S1 -0.08189(3) 0.17499(4) 1.06755(4) 0.02468(17) Uani d . 1

loop_
_atom_site_aniso_label
_atom_site_aniso_U_11
_atom_site_aniso_U_22
_atom_site_aniso_U_33
_atom_site_aniso_U_12
_atom_site_aniso_U_13
_atom_site_aniso_U_23
C1 0.0363(10) 0.0502(11) 0.0424(10) 0.0033(9) 0.0099(8) 0.0067(8)
C2 0.0323(10) 0.0600(13) 0.0488(10) -0.0016(9) 0.0159(8) -0.0023(9)
C3 0.0232(9) 0.0580(13) 0.0612(12) 0.0069(9) 0.0078(8) -0.0053(10)
C4 0.0299(10) 0.0417(10) 0.0485(10) 0.0071(7) 0.0005(8) 0.0016(8)
C5 0.0228(8) 0.0329(9) 0.0404(9) 0.0023(7) 0.0036(7) -0.0016(7)
C6 0.0306(9) 0.0382(9) 0.0394(9) -0.0008(7) 0.0011(7) 0.0068(7)
C7 0.0313(9) 0.0477(10) 0.0372(9) -0.0110(8) 0.0070(7) 0.0008(7)
C8 0.0261(8) 0.0369(9) 0.0341(8) -0.0045(7) 0.0100(6) -0.0006(7)
N1 0.0267(7) 0.0423(9) 0.0397(7) 0.0048(6) 0.0071(6) 0.0034(6)
N2 0.0256(7) 0.0372(8) 0.0405(7) -0.0060(6) 0.0053(6) 0.0016(6)
Na1 0.0232(4) 0.0319(4) 0.0343(4) 0.0022(3) 0.0032(3) -0.0008(2)
O1 0.0285(6) 0.0418(7) 0.0336(6) 0.0051(5) 0.0044(5) 0.0066(5)
O2 0.0346(7) 0.0359(7) 0.0466(7) 0.0070(6) 0.0086(5) -0.0090(5)
O3 0.0249(6) 0.0429(7) 0.0338(6) -0.0060(5) 0.0045(5) -0.0074(5)
S1 0.0184(2) 0.0285(3) 0.0274(2) 0.00124(13) 0.00445(16) -0.00231(13)

loop_
_atom_type_symbol
_atom_type_description
_atom_type_scat_dispersion_real
_atom_type_scat_dispersion_imag
_atom_type_scat_source
C C 0.0033 0.0016 'International Tables Vol C Tables 4.2.6.8 and 6.1.1.4'
H H 0.0000 0.0000 'International Tables Vol C Tables 4.2.6.8 and 6.1.1.4'
N N 0.0061 0.0033 'International Tables Vol C Tables 4.2.6.8 and 6.1.1.4'
O O 0.0106 0.0060 'International Tables Vol C Tables 4.2.6.8 and 6.1.1.4'
Na Na 0.0362 0.0249 'International Tables Vol C Tables 4.2.6.8 and 6.1.1.4'
S S 0.1246 0.1234 'International Tables Vol C Tables 4.2.6.8 and 6.1.1.4'

loop_
_geom_angle_atom_site_label_1
_geom_angle_atom_site_label_2
_geom_angle_atom_site_label_3
_geom_angle_site_symmetry_1
_geom_angle_site_symmetry_3
_geom_angle
_geom_angle_publ_flag
N1 C1 C2 . . 123.80(19) ?
N1 C1 H1 . . 118.1 ?
C2 C1 H1 . . 118.1 ?
C3 C2 C1 . . 118.68(19) ?
C3 C2 H2 . . 120.7 ?
C1 C2 H2 . . 120.7 ?
C2 C3 C4 . . 118.98(18) ?
C2 C3 H3 . . 120.5 ?
C4 C3 H3 . . 120.5 ?
C3 C4 C5 . . 118.71(19) ?
C3 C4 H4 . . 120.6 ?
C5 C4 H4 . . 120.6 ?
N1 C5 C4 . . 122.87(17) ?
N1 C5 C6 . . 117.17(15) ?
C4 C5 C6 . . 119.96(17) ?
N2 C6 C5 . . 121.87(16) ?
N2 C6 H6 . . 119.1 ?
C5 C6 H6 . . 119.1 ?
N2 C7 C8 . . 107.97(14) ?
N2 C7 H7A . . 110.1 ?
C8 C7 H7A . . 110.1 ?
N2 C7 H7B . . 110.1 ?
C8 C7 H7B . . 110.1 ?
H7A C7 H7B . . 108.4 ?
C7 C8 S1 . . 114.07(12) ?
C7 C8 H8A . . 108.7 ?
S1 C8 H8A . . 108.7 ?
C7 C8 H8B . . 108.7 ?
S1 C8 H8B . . 108.7 ?
H8A C8 H8B . . 107.6 ?
C1 N1 C5 . . 116.95(16) ?
C1 N1 Na1 . . 124.64(13) ?
C5 N1 Na1 . . 118.25(11) ?
C6 N2 C7 . . 118.11(16) ?
C6 N2 Na1 . . 115.47(13) ?
C7 N2 Na1 . . 126.31(12) ?
O2 Na1 O1 3_567 4_565 113.68(6) yes
O2 Na1 O3 3_567 2_556 103.03(6) yes
O1 Na1 O3 4_565 2_556 91.39(5) yes
O2 Na1 N1 3_567 . 114.06(6) yes
O1 Na1 N1 4_565 . 130.69(6) yes
O3 Na1 N1 2_556 . 89.45(5) yes
O2 Na1 N2 3_567 . 100.18(6) yes
O1 Na1 N2 4_565 . 93.26(5) yes
O3 Na1 N2 2_556 . 152.13(6) yes
N1 Na1 N2 . . 66.92(5) yes
S1 O1 Na1 . 4_566 140.83(8) yes
S1 O2 Na1 . 3_567 163.73(9) yes
S1 O3 Na1 . 2_546 132.67(8) yes
O2 S1 O1 . . 111.93(8) ?
O2 S1 O3 . . 112.75(8) ?
O1 S1 O3 . . 112.41(8) ?
O2 S1 C8 . . 106.50(9) ?
O1 S1 C8 . . 107.48(8) ?
O3 S1 C8 . . 105.21(8) ?

loop_
_geom_bond_atom_site_label_1
_geom_bond_atom_site_label_2
_geom_bond_site_symmetry_2
_geom_bond_distance
_geom_bond_publ_flag
C1 N1 . 1.336(3) ?
C1 C2 . 1.381(3) ?
C1 H1 . 0.93 ?
C2 C3 . 1.373(3) ?
C2 H2 . 0.93 ?
C3 C4 . 1.383(3) ?
C3 H3 . 0.93 ?
C4 C5 . 1.388(2) ?
C4 H4 . 0.93 ?
C5 N1 . 1.347(2) ?
C5 C6 . 1.482(3) ?
C6 N2 . 1.259(3) yes
C6 H6 . 0.93 ?
C7 N2 . 1.460(2) yes
C7 C8 . 1.523(2) ?
C7 H7A . 0.97 ?
C7 H7B . 0.97 ?
C8 S1 . 1.7751(17) ?
C8 H8A . 0.97 ?
C8 H8B . 0.97 ?
N1 Na1 . 2.4568(16) yes
N2 Na1 . 2.5555(17) yes
Na1 O2 3_567 2.2498(15) yes
Na1 O1 4_565 2.3010(14) yes
Na1 O3 2_556 2.3634(13) yes
O1 S1 . 1.4528(12) yes
O1 Na1 4_566 2.3010(14) ?
O2 S1 . 1.4488(14) yes
O2 Na1 3_567 2.2498(15) ?
O3 S1 . 1.4530(12) yes
O3 Na1 2_546 2.3634(13) ?

loop_
_geom_hbond_atom_site_label_D
_geom_hbond_atom_site_label_H
_geom_hbond_atom_site_label_A
_geom_hbond_site_symmetry_A
_geom_hbond_distance_DH
_geom_hbond_distance_HA
_geom_hbond_distance_DA
_geom_hbond_angle_DHA
C8 H8B O1 4_565 0.97 2.43 3.376(2) 164
